data_1530089
loop_
_publ_author_name
'Hibble, S.J.'
'Dickens, P.G.'

_publ_section_title
;
 The crystal structures of a series of cubic hydrogen insertion compounds
 of the mixed molybdenum tungsten oxides
;
_journal_name_full 'Journal of Solid State Chemistry'
_journal_page_first 154
_journal_page_last 159
_journal_volume 63
_journal_year 1986
_chemical_formula_sum 'D0.81 Mo0.69 O3 W0.31'
_chemical_name_systematic 'D.81 (Mo.69 W.31) O3'
_space_group_IT_number 204
_symmetry_space_group_name_Hall '-I 2 2 3'
_symmetry_space_group_name_H-M 'I m -3'
_cell_angle_alpha 90
_cell_angle_beta 90
_cell_angle_gamma 90
_cell_formula_units_Z 8
_cell_length_a 7.5743
_cell_length_b 7.5743
_cell_length_c 7.5743
_cell_volume 434.538
_citation_journal_id_ASTM JSSCBI
_cod_data_source_file Hibble_JSSCBI_1986_1155.cif
_cod_data_source_block D0.81Mo0.69O3W0.31
_cod_original_cell_volume 434.5377
_cod_database_code 1530089

loop_
_symmetry_equiv_pos_as_xyz
x,y,z
-x,-y,z
x,-y,-z
-x,y,-z
z,x,y
-z,-x,y
z,-x,-y
-z,x,-y
y,z,x
y,-z,-x
-y,z,-x
-y,-z,x
-x,-y,-z
x,y,-z
-x,y,z
x,-y,z
-z,-x,-y
z,x,-y
-z,x,y
z,-x,y
-y,-z,-x
-y,z,x
y,-z,x
y,z,-x
x+1/2,y+1/2,z+1/2
-x+1/2,-y+1/2,z+1/2
x+1/2,-y+1/2,-z+1/2
-x+1/2,y+1/2,-z+1/2
z+1/2,x+1/2,y+1/2
-z+1/2,-x+1/2,y+1/2
z+1/2,-x+1/2,-y+1/2
-z+1/2,x+1/2,-y+1/2
y+1/2,z+1/2,x+1/2
y+1/2,-z+1/2,-x+1/2
-y+1/2,z+1/2,-x+1/2
-y+1/2,-z+1/2,x+1/2
-x+1/2,-y+1/2,-z+1/2
x+1/2,y+1/2,-z+1/2
-x+1/2,y+1/2,z+1/2
x+1/2,-y+1/2,z+1/2
-z+1/2,-x+1/2,-y+1/2
z+1/2,x+1/2,-y+1/2
-z+1/2,x+1/2,y+1/2
z+1/2,-x+1/2,y+1/2
-y+1/2,-z+1/2,-x+1/2
-y+1/2,z+1/2,x+1/2
y+1/2,-z+1/2,x+1/2
y+1/2,z+1/2,-x+1/2

loop_
_atom_site_label
_atom_site_type_symbol
_atom_site_fract_x
_atom_site_fract_y
_atom_site_fract_z
_atom_site_occupancy
_atom_site_U_iso_or_equiv
D1 D 0 0.062 0.319 0.135 0.0
W1 W+6 0.25 0.25 0.25 0.31 0.0
O1 O-2 0 0.207 0.293 1 0.0
D2 D 0 0.181 0.438 0.135 0.0
Mo1 Mo+6 0.25 0.25 0.25 0.69 0.0
